data_4034304
loop_
_publ_author_name
'Zhou, Chenxi'
'Gu, Wen'
'Zhang, Guowei'
'Liu, Lele'
'Lv, Aifeng'
'Zhang, Lei'

_publ_section_title
;
 Isomeric Pyrenodithiophenediones and Their Derivatives: Synthesis,
 Reactivity, and Device Performance.
;
_journal_issue 9
_journal_name_full 'The Journal of organic chemistry'
_journal_page_first 5936
_journal_page_last 5942
_journal_paper_doi 10.1021/acs.joc.9b00579
_journal_volume 84
_journal_year 2019
_chemical_formula_moiety 'C42 H50 O S2 Si2'
_chemical_formula_sum 'C42 H50 O S2 Si2'
_chemical_formula_weight 691.12
_space_group_crystal_system orthorhombic
_space_group_IT_number 61
_space_group_name_Hall '-P 2ac 2ab'
_space_group_name_H-M_alt 'P b c a'
_atom_sites_solution_hydrogens geom
_atom_sites_solution_primary dual
_audit_creation_date 2018-08-01
_audit_creation_method
;
Olex2 1.2
(compiled 2018.05.29 svn.r3508 for OlexSys, GUI svn.r5506)
;
_cell_angle_alpha 90
_cell_angle_beta 90
_cell_angle_gamma 90
_cell_formula_units_Z 8
_cell_length_a 7.6849(6)
_cell_length_b 26.3848(12)
_cell_length_c 37.699(2)
_cell_measurement_reflns_used 7453
_cell_measurement_temperature 173(2)
_cell_measurement_theta_max 27.2000
_cell_measurement_theta_min 1.6370
_cell_volume 7644.0(8)
_computing_cell_refinement 'CrysAlisPro 1.171.39.9d (Rigaku OD, 2015)'
_computing_data_collection 'CrystalClear (Rigaku Inc., 2007)'
_computing_data_reduction 'CrysAlisPro 1.171.39.9d (Rigaku OD, 2015)'
_computing_molecular_graphics 'Olex2 (Dolomanov et al., 2009)'
_computing_publication_material 'CIFTAB (Sheldrick, 2014)'
_computing_structure_refinement 'ShelXL (Sheldrick, 2015)'
_computing_structure_solution 'ShelXT (Sheldrick, 2015)'
_diffrn_ambient_temperature 173.15
_diffrn_measured_fraction_theta_full 1.000
_diffrn_measured_fraction_theta_max 1.000
_diffrn_measurement_device_type 'MM007-HF CCD(Saturn 724+)'
_diffrn_measurement_method '\w scans at fixed \c = 45\%'
_diffrn_radiation_monochromator Confocal
_diffrn_radiation_type MoK\a
_diffrn_radiation_wavelength 0.71073
_diffrn_reflns_av_R_equivalents 0.1133
_diffrn_reflns_av_unetI/netI 0.0798
_diffrn_reflns_Laue_measured_fraction_full 1.000
_diffrn_reflns_Laue_measured_fraction_max 1.000
_diffrn_reflns_limit_h_max 9
_diffrn_reflns_limit_h_min -9
_diffrn_reflns_limit_k_max 34
_diffrn_reflns_limit_k_min -34
_diffrn_reflns_limit_l_max 48
_diffrn_reflns_limit_l_min -26
_diffrn_reflns_number 46355
_diffrn_reflns_point_group_measured_fraction_full 1.000
_diffrn_reflns_point_group_measured_fraction_max 1.000
_diffrn_reflns_theta_full 25.242
_diffrn_reflns_theta_max 27.479
_diffrn_reflns_theta_min 1.635
_diffrn_source 'Rotating Anode'
_exptl_absorpt_coefficient_mu 0.233
_exptl_absorpt_correction_T_max 1.00000
_exptl_absorpt_correction_T_min 0.05684
_exptl_absorpt_correction_type multi-scan
_exptl_absorpt_process_details
;
CrysAlisPro 1.171.39.9d (Rigaku Oxford Diffraction, 2015)
Empirical absorption correction using spherical harmonics,
 implemented in SCALE3 ABSPACK scaling algorithm.
;
_exptl_crystal_colour orange
_exptl_crystal_density_diffrn 1.201
_exptl_crystal_description plate
_exptl_crystal_F_000 2960
_exptl_crystal_size_max 0.621
_exptl_crystal_size_mid 0.217
_exptl_crystal_size_min 0.031
_refine_diff_density_max 0.455
_refine_diff_density_min -0.290
_refine_diff_density_rms 0.066
_refine_ls_extinction_method none
_refine_ls_goodness_of_fit_ref 1.040
_refine_ls_hydrogen_treatment constr
_refine_ls_matrix_type full
_refine_ls_number_parameters 547
_refine_ls_number_reflns 8736
_refine_ls_number_restraints 319
_refine_ls_restrained_S_all 1.031
_refine_ls_R_factor_all 0.1606
_refine_ls_R_factor_gt 0.0909
_refine_ls_shift/su_max 0.001
_refine_ls_shift/su_mean 0.000
_refine_ls_structure_factor_coef Fsqd
_refine_ls_weighting_details 'w=1/[\s^2^(Fo^2^)+(0.0895P)^2^+8.2476P] where P=(Fo^2^+2Fc^2^)/3'
_refine_ls_weighting_scheme calc
_refine_ls_wR_factor_gt 0.1926
_refine_ls_wR_factor_ref 0.2299
_reflns_Friedel_coverage 0.000
_reflns_number_gt 4875
_reflns_number_total 8736
_reflns_threshold_expression 'I > 2\s(I)'
_cod_data_source_file jo9b00579_si_002.cif
_cod_data_source_block mx7343
_cod_original_cell_volume 7644.1(8)
_cod_database_code 4034304
_shelx_shelxl_version_number 2016/6
_shelx_space_group_comment
;
The symmetry employed for this shelxl refinement is uniquely defined
by the following loop, which should always be used as a source of
symmetry information in preference to the above space-group names.
They are only intended as comments.
;
_shelx_estimated_absorpt_t_max 0.993
_shelx_estimated_absorpt_t_min 0.869
_olex2_refinement_description
;
1. Fixed Uiso
 At 1.2 times of:
  All C(H) groups
 At 1.5 times of:
  All C(H,H,H) groups, All C(H,H,H,H,H,H) groups, All O(H) groups
2. Restrained distances
 C27-C26 = C27A-C26A = C28A-C26A = C28-C26
 1.54 with sigma of 0.01
 C36A-C34A = C35A-C34A = C35-C34 = C36-C34
 1.54 with sigma of 0.01
 C31A-C29A = C31-C29 = C30A-C29A = C30-C29
 1.54 with sigma of 0.01
3. Rigid bond restraints
 O1, C10
 with sigma for 1-2 distances of 0.01 and sigma for 1-3 distances of 0.01
4. Uiso/Uaniso restraints and constraints
C26 \\sim C27 \\sim C28 \\sim C26A \\sim C27A \\sim C28A: within 1.7A with
sigma of 0.02 and sigma for terminal atoms of 0.04
C34 \\sim C35 \\sim C36 \\sim C34A \\sim C35A \\sim C36A: within 1.7A with
sigma of 0.02 and sigma for terminal atoms of 0.04
C29A \\sim C30 \\sim C31 \\sim C29 \\sim C30A \\sim C31A: within 1.7A with
sigma of 0.02 and sigma for terminal atoms of 0.04
Uanis(C26) \\sim Ueq, Uanis(C27) \\sim Ueq, Uanis(C28) \\sim Ueq, Uanis(C26A)
\\sim Ueq, Uanis(C27A) \\sim Ueq, Uanis(C28A) \\sim Ueq: with sigma of 0.01 and
sigma for terminal atoms of 0.02
Uanis(C34) \\sim Ueq, Uanis(C35) \\sim Ueq, Uanis(C36) \\sim Ueq, Uanis(C34A)
\\sim Ueq, Uanis(C35A) \\sim Ueq, Uanis(C36A) \\sim Ueq: with sigma of 0.01 and
sigma for terminal atoms of 0.02
Uanis(C37) \\sim Ueq, Uanis(C37A) \\sim Ueq, Uanis(C40A) \\sim Ueq, Uanis(C40)
\\sim Ueq, Uanis(C29A) \\sim Ueq, Uanis(C29) \\sim Ueq: with sigma of 0.01 and
sigma for terminal atoms of 0.02
Uanis(C29A) \\sim Ueq, Uanis(C30) \\sim Ueq, Uanis(C31) \\sim Ueq, Uanis(C29)
\\sim Ueq, Uanis(C30A) \\sim Ueq, Uanis(C31A) \\sim Ueq: with sigma of 0.01 and
sigma for terminal atoms of 0.02
5. Others
 Sof(C26A)=Sof(H26A)=Sof(C27A)=Sof(H27D)=Sof(H27E)=Sof(H27F)=Sof(C28A)=
 Sof(H28D)=Sof(H28E)=Sof(H28F)=1-FVAR(1)
 Sof(C26)=Sof(H26)=Sof(C27)=Sof(H27A)=Sof(H27B)=Sof(H27C)=Sof(C28)=Sof(H28A)=
 Sof(H28B)=Sof(H28C)=FVAR(1)
 Sof(C29A)=Sof(H29A)=Sof(C30A)=Sof(H30D)=Sof(H30E)=Sof(H30F)=Sof(C31A)=
 Sof(H31D)=Sof(H31E)=Sof(H31F)=1-FVAR(2)
 Sof(C30)=Sof(H30A)=Sof(H30B)=Sof(H30C)=Sof(C31)=Sof(H31A)=Sof(H31B)=Sof(H31C)=
 Sof(C29)=Sof(H29)=FVAR(2)
 Sof(H41D)=Sof(H41E)=Sof(H41F)=Sof(H42D)=Sof(H42E)=Sof(H42F)=Sof(C40A)=
 Sof(H40A)=1-FVAR(3)
 Sof(C40)=Sof(H40)=Sof(H41A)=Sof(H41B)=Sof(H41C)=Sof(H42A)=Sof(H42B)=Sof(H42C)=
 FVAR(3)
 Sof(H38D)=Sof(H38E)=Sof(H38F)=Sof(H39D)=Sof(H39E)=Sof(H39F)=Sof(C37A)=
 Sof(H37A)=1-FVAR(4)
 Sof(C37)=Sof(H37)=Sof(H38A)=Sof(H38B)=Sof(H38C)=Sof(H39A)=Sof(H39B)=Sof(H39C)=
 FVAR(4)
 Sof(C34A)=Sof(H34A)=Sof(C35A)=Sof(H35D)=Sof(H35E)=Sof(H35F)=Sof(C36A)=
 Sof(H36D)=Sof(H36E)=Sof(H36F)=1-FVAR(5)
 Sof(C34)=Sof(H34)=Sof(C35)=Sof(H35A)=Sof(H35B)=Sof(H35C)=Sof(C36)=Sof(H36A)=
 Sof(H36B)=Sof(H36C)=FVAR(5)
6.a Ternary CH refined with riding coordinates:
 C23(H23), C26(H26), C29A(H29A), C34(H34), C37(H37), C40(H40), C26A(H26A),
 C29(H29), C40A(H40A), C37A(H37A), C34A(H34A)
6.b Me refined with riding coordinates:
 C42(H42A,H42B,H42C)
6.c Aromatic/amide H refined with riding coordinates:
 C3(H3), C4(H4), C7(H7), C12(H12), C13(H13), C16(H16), C17(H17)
6.d Idealised Me refined as rotating group:
 C24(H24A,H24B,H24C), C25(H25A,H25B,H25C), C27(H27A,H27B,H27C), C28(H28A,H28B,
 H28C), C30(H30A,H30B,H30C), C31(H31A,H31B,H31C), C35(H35A,H35B,H35C), C36(H36A,
 H36B,H36C), C38(H38A,H38B,H38C), C38(H38D,H38E,H38F), C39(H39A,H39B,H39C),
 C39(H39D,H39E,H39F), C41(H41A,H41B,H41C), C41(H41D,H41E,H41F), C42(H42D,H42E,
 H42F), C27A(H27D,H27E,H27F), C28A(H28D,H28E,H28F), C35A(H35D,H35E,H35F),
 C36A(H36D,H36E,H36F), C30A(H30D,H30E,H30F), C31A(H31D,H31E,H31F)
6.e Idealised tetrahedral OH refined as rotating group:
 O1(H1)
;
_olex2_submission_special_instructions 'No special instructions were received'

loop_
_space_group_symop_operation_xyz
'x, y, z'
'-x+1/2, -y, z+1/2'
'-x, y+1/2, -z+1/2'
'x+1/2, -y+1/2, -z'
'-x, -y, -z'
'x-1/2, y, -z-1/2'
'x, -y-1/2, z-1/2'
'-x-1/2, y-1/2, z'

loop_
_atom_site_label
_atom_site_type_symbol
_atom_site_fract_x
_atom_site_fract_y
_atom_site_fract_z
_atom_site_U_iso_or_equiv
_atom_site_adp_type
_atom_site_occupancy
_atom_site_site_symmetry_order
_atom_site_calc_flag
_atom_site_refinement_flags_posn
_atom_site_refinement_flags_adp
_atom_site_refinement_flags_occupancy
_atom_site_disorder_assembly
_atom_site_disorder_group
S1 S 0.87421(15) 0.46251(4) 0.76371(3) 0.0479(3) Uani 1 1 d . . . . .
S2 S 0.37545(16) 0.83120(4) 0.73716(3) 0.0488(3) Uani 1 1 d . . . . .
Si1 Si 0.8191(2) 0.47293(5) 0.89675(3) 0.0575(4) Uani 1 1 d . . . . .
Si2 Si 0.52034(19) 0.71279(5) 0.57071(3) 0.0528(4) Uani 1 1 d . . . . .
O1 O 0.4677(5) 0.76447(10) 0.67659(7) 0.0559(8) Uani 1 1 d . U . . .
H1 H 0.486119 0.744063 0.659903 0.084 Uiso 1 1 calc GR . . . .
C1 C 0.7503(5) 0.55321(14) 0.79298(10) 0.0394(9) Uani 1 1 d . . . . .
C2 C 0.7935(6) 0.52416(14) 0.76313(10) 0.0415(10) Uani 1 1 d . . . . .
C3 C 0.8827(5) 0.46158(15) 0.71806(11) 0.0472(11) Uani 1 1 d . . . . .
H3 H 0.922649 0.433132 0.704932 0.057 Uiso 1 1 calc R . . . .
C4 C 0.8275(6) 0.50504(14) 0.70252(11) 0.0450(10) Uani 1 1 d . . . . .
H4 H 0.824851 0.510422 0.677608 0.054 Uiso 1 1 calc R . . . .
C5 C 0.7732(5) 0.54210(13) 0.72837(10) 0.0395(9) Uani 1 1 d . . . . .
C6 C 0.7054(5) 0.59187(13) 0.72270(10) 0.0369(9) Uani 1 1 d . . . . .
C7 C 0.6790(5) 0.61167(14) 0.68815(10) 0.0406(10) Uani 1 1 d . . . . .
H7 H 0.708443 0.591359 0.668221 0.049 Uiso 1 1 calc R . . . .
C8 C 0.6120(5) 0.65944(14) 0.68258(10) 0.0391(9) Uani 1 1 d . . . . .
C9 C 0.5654(5) 0.69153(13) 0.71207(9) 0.0355(9) Uani 1 1 d . . . . .
C10 C 0.4987(5) 0.74108(14) 0.70807(10) 0.0412(10) Uani 1 1 d . U . . .
C11 C 0.4569(6) 0.76959(13) 0.73799(10) 0.0413(10) Uani 1 1 d . . . . .
C12 C 0.3718(6) 0.83221(16) 0.78274(12) 0.0530(12) Uani 1 1 d . . . . .
H12 H 0.333437 0.860767 0.795945 0.064 Uiso 1 1 calc R . . . .
C13 C 0.4281(6) 0.78898(15) 0.79825(11) 0.0498(11) Uani 1 1 d . . . . .
H13 H 0.432484 0.783984 0.823194 0.060 Uiso 1 1 calc R . . . .
C14 C 0.4805(5) 0.75146(14) 0.77276(10) 0.0392(9) Uani 1 1 d . . . . .
C15 C 0.5479(5) 0.70198(13) 0.77796(10) 0.0387(9) Uani 1 1 d . . . . .
C16 C 0.5754(6) 0.68166(15) 0.81254(10) 0.0456(10) Uani 1 1 d . . . . .
H16 H 0.547752 0.701877 0.832622 0.055 Uiso 1 1 calc R . . . .
C17 C 0.6399(6) 0.63422(15) 0.81767(11) 0.0454(10) Uani 1 1 d . . . . .
H17 H 0.654663 0.621710 0.841109 0.054 Uiso 1 1 calc R . . . .
C18 C 0.6859(5) 0.60293(14) 0.78804(10) 0.0380(9) Uani 1 1 d . . . . .
C19 C 0.6599(5) 0.62228(13) 0.75279(10) 0.0358(9) Uani 1 1 d . . . . .
C20 C 0.5919(5) 0.67197(13) 0.74746(9) 0.0341(9) Uani 1 1 d . . . . .
C21 C 0.7716(6) 0.53171(14) 0.82773(11) 0.0474(11) Uani 1 1 d . . . . .
C22 C 0.7903(7) 0.51058(16) 0.85585(12) 0.0563(12) Uani 1 1 d . . . . .
C23 C 0.6367(10) 0.4866(3) 0.92739(16) 0.104(2) Uani 1 1 d . . . . .
H23 H 0.529181 0.477432 0.913891 0.125 Uiso 1 1 calc R . . . .
C24 C 0.6328(10) 0.4532(3) 0.96061(17) 0.127(3) Uani 1 1 d . . . . .
H24A H 0.628834 0.417460 0.953579 0.190 Uiso 1 1 calc GR . . . .
H24B H 0.529508 0.461367 0.974739 0.190 Uiso 1 1 calc GR . . . .
H24C H 0.737641 0.459390 0.974766 0.190 Uiso 1 1 calc GR . . . .
C25 C 0.6129(15) 0.5403(3) 0.9374(2) 0.197(6) Uani 1 1 d . . . . .
H25A H 0.721244 0.553410 0.947613 0.296 Uiso 1 1 calc GR . . . .
H25B H 0.519277 0.543021 0.954970 0.296 Uiso 1 1 calc GR . . . .
H25C H 0.582389 0.560125 0.916329 0.296 Uiso 1 1 calc GR . . . .
C26 C 0.7429(17) 0.4032(4) 0.8837(3) 0.062(3) Uani 0.459(9) 1 d D U P A 1
H26 H 0.750988 0.381764 0.905481 0.075 Uiso 0.459(9) 1 calc R . P A 1
C27 C 0.5535(19) 0.4013(5) 0.8708(4) 0.093(5) Uani 0.459(9) 1 d D U P A 1
H27A H 0.476563 0.413992 0.889533 0.139 Uiso 0.459(9) 1 calc GR . P A 1
H27B H 0.522169 0.366205 0.865100 0.139 Uiso 0.459(9) 1 calc GR . P A 1
H27C H 0.540808 0.422400 0.849585 0.139 Uiso 0.459(9) 1 calc GR . P A 1
C28 C 0.859(2) 0.3788(5) 0.8553(3) 0.092(5) Uani 0.459(9) 1 d D U P A 1
H28A H 0.831176 0.393270 0.832045 0.138 Uiso 0.459(9) 1 calc GR . P A 1
H28B H 0.838909 0.342171 0.854860 0.138 Uiso 0.459(9) 1 calc GR . P A 1
H28C H 0.981509 0.385518 0.860915 0.138 Uiso 0.459(9) 1 calc GR . P A 1
C29A C 1.0139(12) 0.5015(4) 0.9234(2) 0.069(3) Uani 0.569(12) 1 d D U P A 2
H29A H 0.965114 0.531164 0.936588 0.082 Uiso 0.569(12) 1 calc R . P A 2
C30 C 1.098(3) 0.4396(8) 0.9384(4) 0.106(6) Uani 0.431(12) 1 d D U P A 1
H30A H 1.027214 0.452345 0.958093 0.160 Uiso 0.431(12) 1 calc GR . P A 1
H30B H 1.221668 0.444735 0.943867 0.160 Uiso 0.431(12) 1 calc GR . P A 1
H30C H 1.075612 0.403363 0.935084 0.160 Uiso 0.431(12) 1 calc GR . P A 1
C31 C 1.097(4) 0.5241(8) 0.9139(8) 0.154(9) Uani 0.431(12) 1 d D U P A 1
H31A H 1.037982 0.547298 0.897618 0.231 Uiso 0.431(12) 1 calc GR . P A 1
H31B H 1.223289 0.528934 0.912107 0.231 Uiso 0.431(12) 1 calc GR . P A 1
H31C H 1.059442 0.530977 0.938268 0.231 Uiso 0.431(12) 1 calc GR . P A 1
C32 C 0.5913(6) 0.67567(14) 0.64604(11) 0.0437(10) Uani 1 1 d . . . . .
C33 C 0.5725(7) 0.68874(16) 0.61547(11) 0.0545(12) Uani 1 1 d . . . . .
C34 C 0.2806(13) 0.7276(3) 0.5702(2) 0.061(2) Uani 0.682(13) 1 d D U P B 1
H34 H 0.252230 0.741151 0.546098 0.074 Uiso 0.682(13) 1 calc R . P B 1
C35 C 0.1629(14) 0.6815(4) 0.5766(3) 0.097(4) Uani 0.682(13) 1 d D U P B 1
H35A H 0.179135 0.656924 0.557334 0.145 Uiso 0.682(13) 1 calc GR . P B 1
H35B H 0.041057 0.692400 0.577166 0.145 Uiso 0.682(13) 1 calc GR . P B 1
H35C H 0.193389 0.665654 0.599242 0.145 Uiso 0.682(13) 1 calc GR . P B 1
C36 C 0.2309(12) 0.7687(4) 0.5973(2) 0.075(3) Uani 0.682(13) 1 d D U P B 1
H36A H 0.251365 0.755981 0.621333 0.112 Uiso 0.682(13) 1 calc GR . P B 1
H36B H 0.107664 0.777352 0.594496 0.112 Uiso 0.682(13) 1 calc GR . P B 1
H36C H 0.302122 0.798979 0.593238 0.112 Uiso 0.682(13) 1 calc GR . P B 1
C37 C 0.6603(14) 0.7685(3) 0.5607(2) 0.061(3) Uani 0.677(17) 1 d . U P B 1
H37 H 0.763614 0.755740 0.547251 0.073 Uiso 0.677(17) 1 calc R . P B 1
C38 C 0.7266(10) 0.7974(2) 0.59131(17) 0.105(2) Uani 1 1 d . . . . .
H38A H 0.628523 0.811468 0.604688 0.157 Uiso 0.677(17) 1 calc GR . P B 1
H38B H 0.801095 0.825032 0.582908 0.157 Uiso 0.677(17) 1 calc GR . P B 1
H38C H 0.794209 0.774838 0.606698 0.157 Uiso 0.677(17) 1 calc GR . P B 1
H38D H 0.731886 0.778924 0.613843 0.157 Uiso 0.323(17) 1 calc GR . P B 2
H38E H 0.731621 0.833907 0.595920 0.157 Uiso 0.323(17) 1 calc GR . P B 2
H38F H 0.825284 0.787485 0.576378 0.157 Uiso 0.323(17) 1 calc GR . P B 2
C39 C 0.5589(10) 0.8075(2) 0.53505(16) 0.108(2) Uani 1 1 d . . . . .
H39A H 0.543664 0.792072 0.511605 0.161 Uiso 0.677(17) 1 calc GR . P B 1
H39B H 0.626634 0.838773 0.532762 0.161 Uiso 0.677(17) 1 calc GR . P B 1
H39C H 0.444596 0.815302 0.545218 0.161 Uiso 0.677(17) 1 calc GR . P B 1
H39D H 0.676517 0.810106 0.525200 0.161 Uiso 0.323(17) 1 calc GR . P B 2
H39E H 0.505163 0.841161 0.535664 0.161 Uiso 0.323(17) 1 calc GR . P B 2
H39F H 0.488728 0.784895 0.520171 0.161 Uiso 0.323(17) 1 calc GR . P B 2
C40 C 0.5650(13) 0.6577(3) 0.53900(18) 0.061(3) Uani 0.675(16) 1 d . U P B 1
H40 H 0.478508 0.630170 0.543722 0.073 Uiso 0.675(16) 1 calc R . P B 1
C41 C 0.7410(9) 0.6366(2) 0.54250(15) 0.097(2) Uani 1 1 d . . . . .
H41A H 0.826799 0.662637 0.536370 0.146 Uiso 0.675(16) 1 calc GR . P B 1
H41B H 0.753871 0.607615 0.526466 0.146 Uiso 0.675(16) 1 calc GR . P B 1
H41C H 0.759697 0.625490 0.567013 0.146 Uiso 0.675(16) 1 calc GR . P B 1
H41D H 0.812917 0.639339 0.563881 0.146 Uiso 0.325(16) 1 calc GR . P B 2
H41E H 0.814017 0.626613 0.522377 0.146 Uiso 0.325(16) 1 calc GR . P B 2
H41F H 0.650340 0.611025 0.546246 0.146 Uiso 0.325(16) 1 calc GR . P B 2
C42 C 0.5419(10) 0.6765(3) 0.49945(13) 0.111(3) Uani 1 1 d . . . . .
H42A H 0.425076 0.690812 0.496422 0.166 Uiso 0.675(16) 1 calc R . P B 1
H42B H 0.629070 0.702591 0.494219 0.166 Uiso 0.675(16) 1 calc R . P B 1
H42C H 0.557140 0.647895 0.483192 0.166 Uiso 0.675(16) 1 calc R . P B 1
H42D H 0.445080 0.653739 0.505090 0.166 Uiso 0.325(16) 1 calc GR . P B 2
H42E H 0.614234 0.661272 0.480899 0.166 Uiso 0.325(16) 1 calc GR . P B 2
H42F H 0.495855 0.709026 0.491031 0.166 Uiso 0.325(16) 1 calc GR . P B 2
C26A C 0.8670(14) 0.4095(3) 0.8828(2) 0.060(3) Uani 0.541(9) 1 d D U P A 2
H26A H 0.873930 0.387786 0.904543 0.072 Uiso 0.541(9) 1 calc R . P A 2
C27A C 0.7110(19) 0.3910(5) 0.8605(4) 0.091(4) Uani 0.541(9) 1 d D U P A 2
H27D H 0.604541 0.392880 0.874791 0.137 Uiso 0.541(9) 1 calc GR . P A 2
H27E H 0.730744 0.355800 0.853187 0.137 Uiso 0.541(9) 1 calc GR . P A 2
H27F H 0.698636 0.412439 0.839482 0.137 Uiso 0.541(9) 1 calc GR . P A 2
C28A C 1.0415(16) 0.4050(4) 0.8630(3) 0.089(4) Uani 0.541(9) 1 d D U P A 2
H28D H 1.028804 0.418641 0.838997 0.134 Uiso 0.541(9) 1 calc GR . P A 2
H28E H 1.075679 0.369223 0.861678 0.134 Uiso 0.541(9) 1 calc GR . P A 2
H28F H 1.130996 0.424114 0.875785 0.134 Uiso 0.541(9) 1 calc GR . P A 2
C29 C 1.051(2) 0.4686(6) 0.9040(4) 0.091(5) Uani 0.431(12) 1 d D U P A 1
H29 H 1.115907 0.456106 0.882770 0.109 Uiso 0.431(12) 1 calc R . P A 1
C40A C 0.659(3) 0.6858(9) 0.5350(4) 0.071(6) Uani 0.325(16) 1 d . U P B 2
H40A H 0.753008 0.710858 0.529258 0.085 Uiso 0.325(16) 1 calc R . P B 2
C37A C 0.569(3) 0.7856(7) 0.5736(5) 0.058(6) Uani 0.323(17) 1 d . U P B 2
H37A H 0.472067 0.801343 0.587540 0.069 Uiso 0.323(17) 1 calc R . P B 2
C34A C 0.291(3) 0.7055(7) 0.5651(6) 0.068(5) Uani 0.318(13) 1 d D U P B 2
H34A H 0.261603 0.717578 0.540665 0.082 Uiso 0.318(13) 1 calc R . P B 2
C35A C 0.245(3) 0.6489(8) 0.5669(6) 0.096(7) Uani 0.318(13) 1 d D U P B 2
H35D H 0.319256 0.629946 0.550454 0.144 Uiso 0.318(13) 1 calc GR . P B 2
H35E H 0.122690 0.644176 0.560316 0.144 Uiso 0.318(13) 1 calc GR . P B 2
H35F H 0.263593 0.636466 0.591104 0.144 Uiso 0.318(13) 1 calc GR . P B 2
C36A C 0.177(3) 0.7354(9) 0.5913(5) 0.084(6) Uani 0.318(13) 1 d D U P B 2
H36D H 0.227496 0.733336 0.615120 0.126 Uiso 0.318(13) 1 calc GR . P B 2
H36E H 0.059389 0.720909 0.591624 0.126 Uiso 0.318(13) 1 calc GR . P B 2
H36F H 0.170835 0.770936 0.583877 0.126 Uiso 0.318(13) 1 calc GR . P B 2
C30A C 1.094(2) 0.4666(5) 0.9519(3) 0.096(4) Uani 0.569(12) 1 d D U P A 2
H30D H 1.003121 0.455070 0.968176 0.144 Uiso 0.569(12) 1 calc GR . P A 2
H30E H 1.182751 0.485477 0.965295 0.144 Uiso 0.569(12) 1 calc GR . P A 2
H30F H 1.148616 0.437289 0.940472 0.144 Uiso 0.569(12) 1 calc GR . P A 2
C31A C 1.1568(18) 0.5237(6) 0.8984(3) 0.094(4) Uani 0.569(12) 1 d D U P A 2
H31D H 1.192200 0.497820 0.881179 0.140 Uiso 0.569(12) 1 calc GR . P A 2
H31E H 1.257813 0.534066 0.912478 0.140 Uiso 0.569(12) 1 calc GR . P A 2
H31F H 1.109999 0.553168 0.885731 0.140 Uiso 0.569(12) 1 calc GR . P A 2

loop_
_atom_site_aniso_label
_atom_site_aniso_U_11
_atom_site_aniso_U_22
_atom_site_aniso_U_33
_atom_site_aniso_U_23
_atom_site_aniso_U_13
_atom_site_aniso_U_12
S1 0.0509(8) 0.0269(5) 0.0661(7) 0.0086(5) -0.0036(5) 0.0010(5)
S2 0.0536(8) 0.0271(5) 0.0656(7) 0.0001(5) -0.0043(5) 0.0028(5)
Si1 0.0786(11) 0.0434(7) 0.0504(7) 0.0136(5) 0.0007(7) 0.0120(7)
Si2 0.0713(10) 0.0443(7) 0.0427(6) 0.0043(5) -0.0027(6) 0.0061(6)
O1 0.086(3) 0.0327(15) 0.0485(16) 0.0065(12) -0.0068(16) 0.0076(16)
C1 0.044(3) 0.0281(19) 0.046(2) 0.0051(16) -0.0050(19) -0.0044(18)
C2 0.043(3) 0.0273(19) 0.055(2) 0.0080(17) -0.006(2) -0.0064(17)
C3 0.043(3) 0.031(2) 0.068(3) -0.0028(19) 0.002(2) 0.0024(18)
C4 0.050(3) 0.029(2) 0.056(2) 0.0022(18) 0.002(2) 0.0009(19)
C5 0.039(3) 0.0268(19) 0.052(2) 0.0014(17) -0.0007(19) -0.0041(17)
C6 0.039(3) 0.0250(18) 0.047(2) 0.0029(16) -0.0035(18) -0.0058(17)
C7 0.050(3) 0.030(2) 0.042(2) -0.0018(16) -0.0009(19) -0.0024(18)
C8 0.048(3) 0.0289(19) 0.041(2) 0.0039(16) -0.0041(18) -0.0031(18)
C9 0.036(2) 0.0260(18) 0.045(2) 0.0045(15) -0.0060(17) -0.0053(16)
C10 0.048(3) 0.0280(19) 0.047(2) 0.0079(16) -0.0055(19) -0.0049(18)
C11 0.044(3) 0.0241(18) 0.055(2) -0.0024(17) -0.005(2) -0.0032(17)
C12 0.053(3) 0.034(2) 0.072(3) -0.009(2) -0.001(2) 0.004(2)
C13 0.059(3) 0.036(2) 0.054(2) -0.0068(19) -0.004(2) -0.002(2)
C14 0.040(3) 0.0302(19) 0.048(2) -0.0005(16) -0.0011(18) -0.0075(17)
C15 0.044(3) 0.0268(19) 0.045(2) 0.0004(16) -0.0039(18) -0.0044(17)
C16 0.055(3) 0.035(2) 0.046(2) -0.0020(17) 0.001(2) -0.007(2)
C17 0.054(3) 0.037(2) 0.045(2) 0.0030(18) -0.003(2) -0.004(2)
C18 0.039(3) 0.0284(19) 0.046(2) 0.0052(16) -0.0011(18) -0.0053(17)
C19 0.038(3) 0.0253(18) 0.044(2) 0.0026(16) -0.0047(17) -0.0056(16)
C20 0.035(2) 0.0264(18) 0.0413(19) 0.0050(15) -0.0045(17) -0.0057(16)
C21 0.058(3) 0.033(2) 0.052(2) 0.0071(18) -0.002(2) 0.001(2)
C22 0.071(4) 0.041(2) 0.057(3) 0.007(2) -0.002(2) 0.008(2)
C23 0.125(6) 0.107(5) 0.080(4) 0.034(4) 0.017(4) 0.041(4)
C24 0.151(7) 0.145(7) 0.085(4) 0.051(5) 0.040(4) 0.043(5)
C25 0.309(15) 0.122(7) 0.162(8) 0.026(6) 0.091(9) 0.121(9)
C26 0.085(7) 0.049(5) 0.053(5) 0.005(5) -0.001(6) 0.008(6)
C27 0.112(11) 0.071(8) 0.096(8) 0.021(7) -0.013(8) -0.033(8)
C28 0.141(12) 0.068(8) 0.067(7) 0.006(6) 0.007(8) 0.019(8)
C29A 0.073(6) 0.069(6) 0.063(5) 0.021(4) -0.001(4) -0.009(5)
C30 0.108(12) 0.104(12) 0.107(11) 0.026(9) -0.029(10) 0.014(10)
C31 0.150(15) 0.153(14) 0.160(15) 0.010(13) -0.017(13) 0.005(13)
C32 0.054(3) 0.028(2) 0.050(2) -0.0017(17) -0.002(2) 0.0015(19)
C33 0.079(4) 0.038(2) 0.047(2) 0.0021(19) -0.002(2) 0.005(2)
C34 0.074(5) 0.058(5) 0.052(4) 0.008(4) -0.004(4) 0.001(5)
C35 0.092(8) 0.085(7) 0.114(7) -0.002(6) -0.013(6) -0.016(6)
C36 0.070(6) 0.074(6) 0.080(5) -0.008(4) -0.003(4) 0.012(5)
C37 0.068(6) 0.051(4) 0.063(4) 0.008(3) 0.011(4) -0.004(4)
C38 0.129(6) 0.059(4) 0.127(5) -0.007(4) -0.027(5) -0.023(4)
C39 0.138(6) 0.078(4) 0.108(5) 0.054(4) -0.020(4) -0.017(4)
C40 0.075(6) 0.056(5) 0.053(4) -0.007(3) -0.007(4) 0.002(4)
C41 0.132(6) 0.088(4) 0.071(4) -0.019(3) -0.006(4) 0.042(4)
C42 0.146(7) 0.133(6) 0.052(3) -0.027(3) -0.019(4) 0.050(5)
C26A 0.085(7) 0.043(4) 0.051(4) 0.010(4) -0.017(5) 0.001(5)
C27A 0.121(11) 0.060(7) 0.094(8) 0.019(6) -0.030(8) -0.035(7)
C28A 0.142(10) 0.063(6) 0.062(6) -0.005(5) 0.001(6) 0.044(7)
C29 0.101(8) 0.079(7) 0.094(7) 0.012(6) -0.017(6) -0.002(6)
C40A 0.079(10) 0.075(10) 0.058(8) 0.003(7) -0.013(7) -0.004(8)
C37A 0.059(9) 0.066(8) 0.049(8) 0.010(6) 0.002(6) 0.008(7)
C34A 0.072(8) 0.069(9) 0.063(7) 0.007(7) -0.001(6) 0.003(8)
C35A 0.087(13) 0.096(13) 0.106(12) 0.014(10) -0.002(10) -0.006(11)
C36A 0.075(11) 0.092(12) 0.086(10) -0.001(10) -0.012(9) -0.011(10)
C30A 0.087(8) 0.120(10) 0.081(7) 0.008(7) -0.023(6) -0.015(8)
C31A 0.090(9) 0.102(8) 0.089(8) 0.028(6) -0.008(7) -0.030(7)

loop_
_atom_type_symbol
_atom_type_description
_atom_type_scat_dispersion_real
_atom_type_scat_dispersion_imag
_atom_type_scat_source
C C 0.0033 0.0016 'International Tables Vol C Tables 4.2.6.8 and 6.1.1.4'
H H 0.0000 0.0000 'International Tables Vol C Tables 4.2.6.8 and 6.1.1.4'
O O 0.0106 0.0060 'International Tables Vol C Tables 4.2.6.8 and 6.1.1.4'
S S 0.1246 0.1234 'International Tables Vol C Tables 4.2.6.8 and 6.1.1.4'
Si Si 0.0817 0.0704 'International Tables Vol C Tables 4.2.6.8 and 6.1.1.4'

loop_
_geom_angle_atom_site_label_1
_geom_angle_atom_site_label_2
_geom_angle_atom_site_label_3
_geom_angle
C3 S1 C2 90.83(19)
C12 S2 C11 90.13(19)
C22 Si1 C23 109.0(2)
C22 Si1 C26 104.8(4)
C22 Si1 C29A 108.3(3)
C23 Si1 C26 96.4(4)
C23 Si1 C29A 100.6(4)
C26A Si1 C22 106.4(3)
C26A Si1 C23 121.3(4)
C26A Si1 C29A 110.7(5)
C29 Si1 C22 106.2(5)
C29 Si1 C23 131.6(6)
C29 Si1 C26 105.6(6)
C33 Si2 C34 107.0(3)
C33 Si2 C37 109.4(3)
C33 Si2 C40 105.7(3)
C33 Si2 C40A 113.9(5)
C33 Si2 C37A 104.1(5)
C34 Si2 C40 109.1(4)
C37 Si2 C34 113.5(4)
C37 Si2 C40 111.7(5)
C40A Si2 C37A 107.8(11)
C34A Si2 C33 106.6(7)
C34A Si2 C40A 116.1(10)
C34A Si2 C37A 107.4(9)
C10 O1 H1 109.5
C2 C1 C18 119.0(3)
C2 C1 C21 119.3(3)
C18 C1 C21 121.7(4)
C1 C2 S1 125.8(3)
C1 C2 C5 122.7(3)
C5 C2 S1 111.5(3)
S1 C3 H3 123.0
C4 C3 S1 114.1(3)
C4 C3 H3 123.0
C3 C4 H4 124.1
C3 C4 C5 111.8(4)
C5 C4 H4 124.1
C2 C5 C4 111.7(3)
C2 C5 C6 119.4(3)
C6 C5 C4 128.9(4)
C5 C6 C19 119.0(3)
C7 C6 C5 121.9(3)
C7 C6 C19 119.1(3)
C6 C7 H7 119.0
C8 C7 C6 122.0(3)
C8 C7 H7 119.0
C7 C8 C9 120.8(3)
C7 C8 C32 117.1(3)
C9 C8 C32 122.1(3)
C8 C9 C20 117.8(3)
C10 C9 C8 123.4(3)
C10 C9 C20 118.7(3)
O1 C10 C9 125.3(3)
O1 C10 C11 114.9(3)
C11 C10 C9 119.8(3)
C10 C11 S2 124.9(3)
C10 C11 C14 122.7(3)
C14 C11 S2 112.4(3)
S2 C12 H12 122.8
C13 C12 S2 114.5(3)
C13 C12 H12 122.8
C12 C13 H13 123.8
C12 C13 C14 112.4(4)
C14 C13 H13 123.8
C11 C14 C13 110.6(3)
C11 C14 C15 119.3(3)
C15 C14 C13 130.1(4)
C14 C15 C16 121.8(3)
C14 C15 C20 118.9(3)
C16 C15 C20 119.3(3)
C15 C16 H16 119.0
C17 C16 C15 122.0(4)
C17 C16 H16 119.0
C16 C17 H17 119.7
C16 C17 C18 120.6(4)
C18 C17 H17 119.7
C1 C18 C17 121.2(3)
C1 C18 C19 120.0(3)
C17 C18 C19 118.8(3)
C6 C19 C18 119.9(3)
C20 C19 C6 119.5(3)
C20 C19 C18 120.5(3)
C15 C20 C9 120.6(3)
C19 C20 C9 120.7(3)
C19 C20 C15 118.7(3)
C22 C21 C1 175.7(4)
C21 C22 Si1 175.0(4)
Si1 C23 H23 105.1
C24 C23 Si1 114.3(4)
C24 C23 H23 105.1
C25 C23 Si1 116.1(6)
C25 C23 H23 105.1
C25 C23 C24 109.9(6)
C23 C24 H24A 109.5
C23 C24 H24B 109.5
C23 C24 H24C 109.5
H24A C24 H24B 109.5
H24A C24 H24C 109.5
H24B C24 H24C 109.5
C23 C25 H25A 109.5
C23 C25 H25B 109.5
C23 C25 H25C 109.5
H25A C25 H25B 109.5
H25A C25 H25C 109.5
H25B C25 H25C 109.5
Si1 C26 H26 107.5
C27 C26 Si1 112.8(8)
C27 C26 H26 107.5
C28 C26 Si1 112.8(9)
C28 C26 H26 107.5
C28 C26 C27 108.6(13)
C26 C27 H27A 109.5
C26 C27 H27B 109.5
C26 C27 H27C 109.5
H27A C27 H27B 109.5
H27A C27 H27C 109.5
H27B C27 H27C 109.5
C26 C28 H28A 109.5
C26 C28 H28B 109.5
C26 C28 H28C 109.5
H28A C28 H28B 109.5
H28A C28 H28C 109.5
H28B C28 H28C 109.5
Si1 C29A H29A 105.7
C30A C29A Si1 115.8(8)
C30A C29A H29A 105.7
C30A C29A C31A 111.3(10)
C31A C29A Si1 111.8(8)
C31A C29A H29A 105.7
H30A C30 H30B 109.5
H30A C30 H30C 109.5
H30B C30 H30C 109.5
C29 C30 H30A 109.5
C29 C30 H30B 109.5
C29 C30 H30C 109.5
H31A C31 H31B 109.5
H31A C31 H31C 109.5
H31B C31 H31C 109.5
C29 C31 H31A 109.5
C29 C31 H31B 109.5
C29 C31 H31C 109.5
C33 C32 C8 179.2(5)
C32 C33 Si2 173.1(4)
Si2 C34 H34 107.3
C35 C34 Si2 114.2(7)
C35 C34 H34 107.3
C35 C34 C36 108.0(7)
C36 C34 Si2 112.5(6)
C36 C34 H34 107.3
C34 C35 H35A 109.5
C34 C35 H35B 109.5
C34 C35 H35C 109.5
H35A C35 H35B 109.5
H35A C35 H35C 109.5
H35B C35 H35C 109.5
C34 C36 H36A 109.5
C34 C36 H36B 109.5
C34 C36 H36C 109.5
H36A C36 H36B 109.5
H36A C36 H36C 109.5
H36B C36 H36C 109.5
Si2 C37 H37 107.2
C38 C37 Si2 116.7(6)
C38 C37 H37 107.2
C38 C37 C39 107.9(7)
C39 C37 Si2 110.3(6)
C39 C37 H37 107.2
C37 C38 H38A 109.5
C37 C38 H38B 109.5
C37 C38 H38C 109.5
H38A C38 H38B 109.5
H38A C38 H38C 109.5
H38B C38 H38C 109.5
H38D C38 H38E 109.5
H38D C38 H38F 109.5
H38E C38 H38F 109.5
C37A C38 H38D 109.5
C37A C38 H38E 109.5
C37A C38 H38F 109.5
C37 C39 H39A 109.5
C37 C39 H39B 109.5
C37 C39 H39C 109.5
H39A C39 H39B 109.5
H39A C39 H39C 109.5
H39B C39 H39C 109.5
H39D C39 H39E 109.5
H39D C39 H39F 109.5
H39E C39 H39F 109.5
C37A C39 H39D 109.5
C37A C39 H39E 109.5
C37A C39 H39F 109.5
Si2 C40 H40 108.7
C41 C40 Si2 113.4(6)
C41 C40 H40 108.7
C41 C40 C42 107.9(7)
C42 C40 Si2 109.2(5)
C42 C40 H40 108.7
C40 C41 H41A 109.5
C40 C41 H41B 109.5
C40 C41 H41C 109.5
H41A C41 H41B 109.5
H41A C41 H41C 109.5
H41B C41 H41C 109.5
H41D C41 H41E 109.5
H41D C41 H41F 109.5
H41E C41 H41F 109.5
C40A C41 H41D 109.5
C40A C41 H41E 109.5
C40A C41 H41F 109.5
C40 C42 H42A 109.5
C40 C42 H42B 109.5
C40 C42 H42C 109.5
H42A C42 H42B 109.5
H42A C42 H42C 109.5
H42B C42 H42C 109.5
H42D C42 H42E 109.5
H42D C42 H42F 109.5
H42E C42 H42F 109.5
C40A C42 H42D 109.5
C40A C42 H42E 109.5
C40A C42 H42F 109.5
Si1 C26A H26A 107.8
C27A C26A Si1 107.2(8)
C27A C26A H26A 107.8
C28A C26A Si1 113.1(6)
C28A C26A H26A 107.8
C28A C26A C27A 112.8(10)
C26A C27A H27D 109.5
C26A C27A H27E 109.5
C26A C27A H27F 109.5
H27D C27A H27E 109.5
H27D C27A H27F 109.5
H27E C27A H27F 109.5
C26A C28A H28D 109.5
C26A C28A H28E 109.5
C26A C28A H28F 109.5
H28D C28A H28E 109.5
H28D C28A H28F 109.5
H28E C28A H28F 109.5
Si1 C29 H29 113.0
C30 C29 Si1 112.9(13)
C30 C29 C31 102.2(16)
C30 C29 H29 113.0
C31 C29 Si1 101.7(16)
C31 C29 H29 113.0
Si2 C40A H40A 108.6
C41 C40A Si2 116.4(12)
C41 C40A C42 105.1(13)
C41 C40A H40A 108.6
C42 C40A Si2 109.5(11)
C42 C40A H40A 108.6
Si2 C37A H37A 107.3
C38 C37A Si2 113.8(11)
C38 C37A C39 113.3(13)
C38 C37A H37A 107.3
C39 C37A Si2 107.5(10)
C39 C37A H37A 107.3
Si2 C34A H34A 107.4
C35A C34A Si2 109.1(15)
C35A C34A H34A 107.4
C35A C34A C36A 109.7(17)
C36A C34A Si2 115.6(15)
C36A C34A H34A 107.4
C34A C35A H35D 109.5
C34A C35A H35E 109.5
C34A C35A H35F 109.5
H35D C35A H35E 109.5
H35D C35A H35F 109.5
H35E C35A H35F 109.5
C34A C36A H36D 109.5
C34A C36A H36E 109.5
C34A C36A H36F 109.5
H36D C36A H36E 109.5
H36D C36A H36F 109.5
H36E C36A H36F 109.5
C29A C30A H30D 109.5
C29A C30A H30E 109.5
C29A C30A H30F 109.5
H30D C30A H30E 109.5
H30D C30A H30F 109.5
H30E C30A H30F 109.5
C29A C31A H31D 109.5
C29A C31A H31E 109.5
C29A C31A H31F 109.5
H31D C31A H31E 109.5
H31D C31A H31F 109.5
H31E C31A H31F 109.5

loop_
_geom_bond_atom_site_label_1
_geom_bond_atom_site_label_2
_geom_bond_distance
S1 C2 1.741(4)
S1 C3 1.722(4)
S2 C11 1.742(4)
S2 C12 1.719(5)
Si1 C22 1.847(4)
Si1 C23 1.852(6)
Si1 C26 1.993(13)
Si1 C29A 1.954(11)
Si1 C26A 1.793(9)
Si1 C29 1.807(17)
Si2 C33 1.847(4)
Si2 C34 1.884(11)
Si2 C37 1.860(8)
Si2 C40 1.913(7)
Si2 C40A 1.860(18)
Si2 C37A 1.959(17)
Si2 C34A 1.78(2)
O1 H1 0.8400
O1 C10 1.359(4)
C1 C2 1.401(5)
C1 C18 1.414(5)
C1 C21 1.437(5)
C2 C5 1.402(5)
C3 H3 0.9500
C3 C4 1.356(5)
C4 H4 0.9500
C4 C5 1.442(5)
C5 C6 1.429(5)
C6 C7 1.418(5)
C6 C19 1.433(5)
C7 H7 0.9500
C7 C8 1.378(5)
C8 C9 1.443(5)
C8 C32 1.451(5)
C9 C10 1.413(5)
C9 C20 1.445(5)
C10 C11 1.393(5)
C11 C14 1.407(5)
C12 H12 0.9500
C12 C13 1.353(6)
C13 H13 0.9500
C13 C14 1.437(5)
C14 C15 1.418(5)
C15 C16 1.425(5)
C15 C20 1.436(5)
C16 H16 0.9500
C16 C17 1.360(5)
C17 H17 0.9500
C17 C18 1.433(5)
C18 C19 1.438(5)
C19 C20 1.426(5)
C21 C22 1.206(5)
C23 H23 1.0000
C23 C24 1.532(8)
C23 C25 1.478(10)
C24 H24A 0.9800
C24 H24B 0.9800
C24 H24C 0.9800
C25 H25A 0.9800
C25 H25B 0.9800
C25 H25C 0.9800
C26 H26 1.0000
C26 C27 1.535(9)
C26 C28 1.534(9)
C27 H27A 0.9800
C27 H27B 0.9800
C27 H27C 0.9800
C28 H28A 0.9800
C28 H28B 0.9800
C28 H28C 0.9800
C29A H29A 1.0000
C29A C30A 1.545(9)
C29A C31A 1.562(9)
C30 H30A 0.9800
C30 H30B 0.9800
C30 H30C 0.9800
C30 C29 1.549(9)
C31 H31A 0.9800
C31 H31B 0.9800
C31 H31C 0.9800
C31 C29 1.550(10)
C32 C33 1.212(5)
C34 H34 1.0000
C34 C35 1.535(8)
C34 C36 1.537(8)
C35 H35A 0.9800
C35 H35B 0.9800
C35 H35C 0.9800
C36 H36A 0.9800
C36 H36B 0.9800
C36 H36C 0.9800
C37 H37 1.0000
C37 C38 1.475(10)
C37 C39 1.612(10)
C38 H38A 0.9800
C38 H38B 0.9800
C38 H38C 0.9800
C38 H38D 0.9800
C38 H38E 0.9800
C38 H38F 0.9800
C38 C37A 1.419(18)
C39 H39A 0.9800
C39 H39B 0.9800
C39 H39C 0.9800
C39 H39D 0.9800
C39 H39E 0.9800
C39 H39F 0.9800
C39 C37A 1.567(15)
C40 H40 1.0000
C40 C41 1.468(10)
C40 C42 1.582(9)
C41 H41A 0.9800
C41 H41B 0.9800
C41 H41C 0.9800
C41 H41D 0.9800
C41 H41E 0.9800
C41 H41F 0.9800
C41 C40A 1.470(19)
C42 H42A 0.9800
C42 H42B 0.9800
C42 H42C 0.9800
C42 H42D 0.9800
C42 H42E 0.9800
C42 H42F 0.9800
C42 C40A 1.635(18)
C26A H26A 1.0000
C26A C27A 1.543(9)
C26A C28A 1.540(9)
C27A H27D 0.9800
C27A H27E 0.9800
C27A H27F 0.9800
C28A H28D 0.9800
C28A H28E 0.9800
C28A H28F 0.9800
C29 H29 1.0000
C40A H40A 1.0000
C37A H37A 1.0000
C34A H34A 1.0000
C34A C35A 1.536(10)
C34A C36A 1.540(10)
C35A H35D 0.9800
C35A H35E 0.9800
C35A H35F 0.9800
C36A H36D 0.9800
C36A H36E 0.9800
C36A H36F 0.9800
C30A H30D 0.9800
C30A H30E 0.9800
C30A H30F 0.9800
C31A H31D 0.9800
C31A H31E 0.9800
C31A H31F 0.9800

loop_
_geom_torsion_atom_site_label_1
_geom_torsion_atom_site_label_2
_geom_torsion_atom_site_label_3
_geom_torsion_atom_site_label_4
_geom_torsion
S1 C2 C5 C4 -1.0(5)
S1 C2 C5 C6 179.0(3)
S1 C3 C4 C5 -0.3(5)
S2 C11 C14 C13 0.8(5)
S2 C11 C14 C15 -179.3(3)
S2 C12 C13 C14 0.5(5)
O1 C10 C11 S2 -1.4(6)
O1 C10 C11 C14 -179.9(4)
C1 C2 C5 C4 179.8(4)
C1 C2 C5 C6 -0.2(6)
C1 C18 C19 C6 -2.3(6)
C1 C18 C19 C20 178.8(4)
C2 S1 C3 C4 -0.3(4)
C2 C1 C18 C17 -180.0(4)
C2 C1 C18 C19 2.2(6)
C2 C5 C6 C7 -178.8(4)
C2 C5 C6 C19 0.1(6)
C3 S1 C2 C1 179.9(4)
C3 S1 C2 C5 0.7(3)
C3 C4 C5 C2 0.8(5)
C3 C4 C5 C6 -179.2(4)
C4 C5 C6 C7 1.2(7)
C4 C5 C6 C19 -179.9(4)
C5 C6 C7 C8 179.3(4)
C5 C6 C19 C18 1.2(6)
C5 C6 C19 C20 -179.9(4)
C6 C7 C8 C9 -0.1(6)
C6 C7 C8 C32 179.8(4)
C6 C19 C20 C9 1.2(5)
C6 C19 C20 C15 -179.7(4)
C7 C6 C19 C18 -179.9(4)
C7 C6 C19 C20 -1.0(6)
C7 C8 C9 C10 179.0(4)
C7 C8 C9 C20 0.2(6)
C8 C9 C10 O1 1.0(6)
C8 C9 C10 C11 -180.0(4)
C8 C9 C20 C15 -179.9(4)
C8 C9 C20 C19 -0.8(5)
C9 C10 C11 S2 179.4(3)
C9 C10 C11 C14 1.0(6)
C10 C9 C20 C15 1.2(6)
C10 C9 C20 C19 -179.6(4)
C10 C11 C14 C13 179.4(4)
C10 C11 C14 C15 -0.7(6)
C11 S2 C12 C13 0.0(4)
C11 C14 C15 C16 179.7(4)
C11 C14 C15 C20 0.7(6)
C12 S2 C11 C10 -179.1(4)
C12 S2 C11 C14 -0.5(3)
C12 C13 C14 C11 -0.8(5)
C12 C13 C14 C15 179.3(4)
C13 C14 C15 C16 -0.5(7)
C13 C14 C15 C20 -179.5(4)
C14 C15 C16 C17 180.0(4)
C14 C15 C20 C9 -1.0(6)
C14 C15 C20 C19 179.9(4)
C15 C16 C17 C18 1.1(7)
C16 C15 C20 C9 180.0(4)
C16 C15 C20 C19 0.8(6)
C16 C17 C18 C1 -178.9(4)
C16 C17 C18 C19 -1.0(6)
C17 C18 C19 C6 179.8(4)
C17 C18 C19 C20 0.8(6)
C18 C1 C2 S1 -180.0(3)
C18 C1 C2 C5 -0.9(6)
C18 C19 C20 C9 -179.9(4)
C18 C19 C20 C15 -0.8(5)
C19 C6 C7 C8 0.5(6)
C20 C9 C10 O1 179.8(4)
C20 C9 C10 C11 -1.2(6)
C20 C15 C16 C17 -1.0(6)
C21 C1 C2 S1 -0.3(6)
C21 C1 C2 C5 178.8(4)
C21 C1 C18 C17 0.4(6)
C21 C1 C18 C19 -177.5(4)
C22 Si1 C23 C24 173.2(6)
C22 Si1 C23 C25 -57.2(7)
C22 Si1 C26A C27A -59.8(8)
C22 Si1 C26A C28A 65.2(7)
C22 Si1 C29 C30 177.9(11)
C22 Si1 C29 C31 69.1(15)
C23 Si1 C26A C27A 65.4(8)
C23 Si1 C26A C28A -169.6(6)
C23 Si1 C29 C30 42.6(15)
C23 Si1 C29 C31 -66.2(15)
C26 Si1 C23 C24 65.1(7)
C26 Si1 C23 C25 -165.3(7)
C26 Si1 C29 C30 -71.2(13)
C26 Si1 C29 C31 180.0(14)
C29A Si1 C23 C24 -73.2(7)
C29A Si1 C23 C25 56.5(7)
C29A Si1 C26A C27A -177.2(7)
C29A Si1 C26A C28A -52.2(7)
C32 C8 C9 C10 -0.9(6)
C32 C8 C9 C20 -179.7(4)
C33 Si2 C34 C35 -62.1(7)
C33 Si2 C34 C36 61.4(6)
C33 Si2 C37 C38 -25.3(9)
C33 Si2 C37 C39 -148.8(6)
C33 Si2 C40A C41 23.5(18)
C33 Si2 C40A C42 142.3(9)
C33 Si2 C34A C35A -62.5(15)
C33 Si2 C34A C36A 61.7(15)
C34 Si2 C37 C38 94.2(8)
C34 Si2 C37 C39 -29.3(8)
C37 Si2 C34 C35 177.1(6)
C37 Si2 C34 C36 -59.4(7)
C40 Si2 C34 C35 51.8(7)
C40 Si2 C34 C36 175.4(6)
C40 Si2 C37 C38 -142.0(7)
C40 Si2 C37 C39 94.6(7)
C26A Si1 C23 C24 49.2(8)
C26A Si1 C23 C25 178.8(7)
C29 Si1 C23 C24 -52.5(9)
C29 Si1 C23 C25 77.2(9)
C40A Si2 C34A C35A 65.6(18)
C40A Si2 C34A C36A -170.2(14)
C37A Si2 C40A C41 138.5(14)
C37A Si2 C40A C42 -102.6(13)
C37A Si2 C34A C35A -173.6(14)
C37A Si2 C34A C36A -49.5(17)
C34A Si2 C40A C41 -101.0(15)
C34A Si2 C40A C42 17.9(17)
